data_9017499
loop_
_publ_author_name
'Mills, S. J.'
'Whitfield, P. S.'
'Kampf, A. R.'
'Wilson, S. A.'
'Dipple, G. M.'
'Raudsepp, M.'
'Favreau, G.'

_publ_section_title
;
 Contribution to the crystallography of hydrotalcites:
 the crystal structures of woodallite and takovite
 Note: polytype 3R
 Note: calculated chemical formula differs from expected
;
_journal_name_full 'Journal of Geosciences'
_journal_page_first 273
_journal_page_last 279
_journal_volume 58
_journal_year 2012
_chemical_compound_source 'Agoudal mine, Bou Azzer district, Tazenakht, Morocco'
_chemical_formula_sum 'C0.34 H2 Al0.377 Ni0.623 O3.02'
_chemical_name_mineral Takovite
_space_group_IT_number 166
_space_group_name_Hall '-R 3 2"'
_space_group_name_H-M_alt 'R -3 m :H'
_symmetry_space_group_name_H-M 'R -3 m :H'
_cell_angle_alpha 90
_cell_angle_beta 90
_cell_angle_gamma 120
_cell_length_a 3.0290
_cell_length_b 3.0290
_cell_length_c 22.5995
_cell_formula_units_Z 3
_cell_volume 179.568
_database_code_amcsd 0019806
_exptl_crystal_density_diffrn 2.806
_cod_data_source_file inputs/fixed/downloads/16/16042.cif
_cod_data_source_block 16042
_cod_original_sg_symbol_H-M 'R -3 m'
_cod_original_formula_sum '(Ni.623 Al.377) C.34 O3.02 H2'
_cod_database_code 9017499

loop_
_space_group_symop_operation_xyz
x,y,z
2/3+x,1/3+y,1/3+z
1/3+x,2/3+y,2/3+z
x,x-y,z
2/3+x,1/3+x-y,1/3+z
1/3+x,2/3+x-y,2/3+z
y,x,-z
2/3+y,1/3+x,1/3-z
1/3+y,2/3+x,2/3-z
-x+y,y,z
2/3-x+y,1/3+y,1/3+z
1/3-x+y,2/3+y,2/3+z
-x,-x+y,-z
2/3-x,1/3-x+y,1/3-z
1/3-x,2/3-x+y,2/3-z
-y,-x,z
2/3-y,1/3-x,1/3+z
1/3-y,2/3-x,2/3+z
x-y,-y,-z
2/3+x-y,1/3-y,1/3-z
1/3+x-y,2/3-y,2/3-z
y,-x+y,-z
2/3+y,1/3-x+y,1/3-z
1/3+y,2/3-x+y,2/3-z
-x+y,-x,z
2/3-x+y,1/3-x,1/3+z
1/3-x+y,2/3-x,2/3+z
-x,-y,-z
2/3-x,1/3-y,1/3-z
1/3-x,2/3-y,2/3-z
-y,x-y,z
2/3-y,1/3+x-y,1/3+z
1/3-y,2/3+x-y,2/3+z
x-y,x,-z
2/3+x-y,1/3+x,1/3-z
1/3+x-y,2/3+x,2/3-z

loop_
_atom_site_aniso_label
_atom_site_aniso_U_11
_atom_site_aniso_U_22
_atom_site_aniso_U_33
_atom_site_aniso_U_12
_atom_site_aniso_U_13
_atom_site_aniso_U_23
Ni 0.00770 0.00770 0.01320 0.00387 0.00000 0.00000
Al 0.00770 0.00770 0.01320 0.00387 0.00000 0.00000
C 0.07400 0.07400 0.04000 0.03700 0.00000 0.00000
O1 0.01780 0.01780 0.01240 0.00890 0.00000 0.00000
O2 0.04000 0.04000 0.02200 0.01500 0.00060 -0.00060

loop_
_atom_site_label
_atom_site_fract_x
_atom_site_fract_y
_atom_site_fract_z
_atom_site_occupancy
_atom_site_U_iso_or_equiv
Ni 0.00000 0.00000 0.00000 0.62300 0.00950
Al 0.00000 0.00000 0.00000 0.37700 0.00950
C 0.33333 0.66667 0.49920 0.17000 0.06300
O1 0.33333 0.66667 0.04374 1.00000 0.01600
O2 0.16800 0.16800 0.50000 0.17000 0.03600
H 0.33333 0.66667 0.08220 1.00000 0.01900

loop_
_cod_related_entry_id
_cod_related_entry_database
_cod_related_entry_code
1 AMCSD 0019806
